data_7719075
loop_
_publ_author_name
'Bora, Bidisha'
'Das, Namisha'
'Sultana, Jakia Parbin'
'Raza, Md Kausar'
'Goswami, Tridib K.'

_publ_section_title
;
 Mn(III) porphyrins as photosensitizers: structural, photophysical and
 anticancer studies.
;
_journal_issue 30
_journal_name_full 'Dalton transactions (Cambridge, England : 2003)'
_journal_page_first 11743
_journal_page_last 11756
_journal_paper_doi 10.1039/d4dt03432e
_journal_volume 54
_journal_year 2025
_chemical_formula_moiety 'C48 H40 Mn N4 O2, C6 H11 O4, 4(C3 H6 O2)'
_chemical_formula_sum 'C66 H75 Mn N4 O14'
_chemical_formula_weight 1203.24
_space_group_crystal_system monoclinic
_space_group_IT_number 14
_space_group_name_Hall '-P 2ybc'
_space_group_name_H-M_alt 'P 1 21/c 1'
_atom_sites_solution_hydrogens mixed
_audit_creation_method SHELXL-2019/3
_audit_update_record
;
2025-07-02 deposited with the CCDC.	2025-07-04 downloaded from the CCDC.
;
_cell_angle_alpha 90
_cell_angle_beta 100.861(4)
_cell_angle_gamma 90
_cell_formula_units_Z 2
_cell_length_a 12.7408(9)
_cell_length_b 9.4941(6)
_cell_length_c 27.0890(18)
_cell_measurement_reflns_used 4385
_cell_measurement_temperature 296(2)
_cell_measurement_theta_max 22.50
_cell_measurement_theta_min 2.28
_cell_volume 3218.1(4)
_computing_cell_refinement 'Bruker SAINT'
_computing_data_collection 'Bruker APEX2'
_computing_data_reduction 'Bruker SAINT'
_computing_structure_refinement 'SHELXL-2019/2 (Sheldrick, 2019)'
_computing_structure_solution 'SHELXT 2014/4 (Sheldrick, 2014)'
_diffrn_ambient_temperature 296(2)
_diffrn_measured_fraction_theta_full 0.995
_diffrn_measured_fraction_theta_max 0.996
_diffrn_measurement_device_type 'Bruker APEX-II CCD'
_diffrn_measurement_method '\f and \w scans'
_diffrn_radiation_type MoK\a
_diffrn_radiation_wavelength 0.71073
_diffrn_reflns_av_R_equivalents 0.0768
_diffrn_reflns_av_unetI/netI 0.0742
_diffrn_reflns_Laue_measured_fraction_full 0.995
_diffrn_reflns_Laue_measured_fraction_max 0.996
_diffrn_reflns_limit_h_max 16
_diffrn_reflns_limit_h_min -15
_diffrn_reflns_limit_k_max 12
_diffrn_reflns_limit_k_min -12
_diffrn_reflns_limit_l_max 34
_diffrn_reflns_limit_l_min -34
_diffrn_reflns_number 28421
_diffrn_reflns_point_group_measured_fraction_full 0.995
_diffrn_reflns_point_group_measured_fraction_max 0.996
_diffrn_reflns_theta_full 25.242
_diffrn_reflns_theta_max 27.000
_diffrn_reflns_theta_min 2.636
_diffrn_source 'fine-focus sealed tube'
_exptl_absorpt_coefficient_mu 0.271
_exptl_absorpt_correction_T_max 0.975
_exptl_absorpt_correction_T_min 0.968
_exptl_absorpt_correction_type multi-scan
_exptl_absorpt_process_details 'Bruker AXS SADABS program'
_exptl_crystal_colour purple
_exptl_crystal_density_diffrn 1.242
_exptl_crystal_description needle
_exptl_crystal_F_000 1272
_exptl_crystal_size_max 0.160
_exptl_crystal_size_mid 0.090
_exptl_crystal_size_min 0.070
_refine_diff_density_max 1.446
_refine_diff_density_min -0.538
_refine_diff_density_rms 0.088
_refine_ls_extinction_coef 0.0055(17)
_refine_ls_extinction_expression Fc^*^=kFc[1+0.001xFc^2^\l^3^/sin(2\q)]^-1/4^
_refine_ls_extinction_method 'SHELXL-2019/2 (Sheldrick 2019)'
_refine_ls_goodness_of_fit_ref 1.066
_refine_ls_hydrogen_treatment mixed
_refine_ls_matrix_type full
_refine_ls_number_parameters 379
_refine_ls_number_reflns 6995
_refine_ls_number_restraints 2
_refine_ls_restrained_S_all 1.066
_refine_ls_R_factor_all 0.1376
_refine_ls_R_factor_gt 0.0948
_refine_ls_shift/su_max 0.000
_refine_ls_shift/su_mean 0.000
_refine_ls_structure_factor_coef Fsqd
_refine_ls_weighting_details 'w=1/[\s^2^(Fo^2^)+(0.1206P)^2^+3.7410P] where P=(Fo^2^+2Fc^2^)/3'
_refine_ls_weighting_scheme calc
_refine_ls_wR_factor_gt 0.2336
_refine_ls_wR_factor_ref 0.2596
_reflns_Friedel_coverage 0.000
_reflns_number_gt 4578
_reflns_number_total 6995
_reflns_threshold_expression 'I > 2\s(I)'
_cod_data_source_file d4dt03432e2.cif
_cod_data_source_block shelx_CCDC3
_cod_depositor_comments 'Adding full bibliography for 7719072--7719075.cif.'
_cod_original_sg_symbol_H-M 'P 21/c'
_cod_database_code 7719075
_shelx_shelxl_version_number 2019/3
_shelx_space_group_comment
;
The symmetry employed for this shelxl refinement is uniquely defined
by the following loop, which should always be used as a source of
symmetry information in preference to the above space-group names.
They are only intended as comments.
;
_shelx_estimated_absorpt_t_min 0.958
_shelx_estimated_absorpt_t_max 0.981
_exptl_absorpt_special_details 'Sheldrick,G.M.,2015,University of gottingen'

loop_
_space_group_symop_operation_xyz
'x, y, z'
'-x, y+1/2, -z+1/2'
'-x, -y, -z'
'x, -y-1/2, z-1/2'

loop_
_atom_site_label
_atom_site_type_symbol
_atom_site_fract_x
_atom_site_fract_y
_atom_site_fract_z
_atom_site_U_iso_or_equiv
_atom_site_adp_type
_atom_site_occupancy
_atom_site_site_symmetry_order
_atom_site_calc_flag
_atom_site_refinement_flags_posn
_atom_site_refinement_flags_adp
_atom_site_refinement_flags_occupancy
_atom_site_disorder_assembly
_atom_site_disorder_group
C1 C 1.2782(3) 0.3988(4) 0.45119(14) 0.0384(9) Uani 1 1 d . . . . .
C2 C 1.1927(3) 0.3118(5) 0.46058(17) 0.0506(11) Uani 1 1 d . . . . .
H2 H 1.128098 0.296465 0.438791 0.061 Uiso 1 1 calc R U . . .
C3 C 1.2229(3) 0.2558(5) 0.50684(17) 0.0512(11) Uani 1 1 d . . . . .
H3 H 1.183009 0.194785 0.522838 0.061 Uiso 1 1 calc R U . . .
C4 C 1.3278(3) 0.3077(4) 0.52669(15) 0.0389(9) Uani 1 1 d . . . . .
C5 C 1.3856(3) 0.2753(4) 0.57416(15) 0.0401(9) Uani 1 1 d . . . . .
C6 C 1.4876(3) 0.3269(4) 0.59313(14) 0.0396(9) Uani 1 1 d . . . . .
C7 C 1.5483(3) 0.2908(5) 0.64160(15) 0.0495(11) Uani 1 1 d . . . . .
H7 H 1.526709 0.231549 0.665137 0.059 Uiso 1 1 calc R U . . .
C8 C 1.6426(4) 0.3589(5) 0.64666(15) 0.0491(11) Uani 1 1 d . . . . .
H8 H 1.697972 0.355648 0.674446 0.059 Uiso 1 1 calc R U . . .
C9 C 1.3581(3) 0.5629(4) 0.39865(14) 0.0394(9) Uani 1 1 d . . . . .
C10 C 1.2753(3) 0.4779(4) 0.40759(14) 0.0401(9) Uani 1 1 d . . . . .
C11 C 1.3344(2) 0.1809(3) 0.60739(11) 0.0411(9) Uani 1 1 d G . . . .
C12 C 1.3475(3) 0.0359(3) 0.60479(13) 0.0677(15) Uani 1 1 d G . . . .
H12 H 1.388814 -0.001713 0.583142 0.081 Uiso 1 1 calc R U . . .
C13 C 1.2988(3) -0.0528(2) 0.63455(15) 0.0799(18) Uani 1 1 d G . . . .
H13 H 1.307591 -0.149809 0.632804 0.096 Uiso 1 1 calc R U . . .
C14 C 1.2371(3) 0.0035(3) 0.66690(14) 0.0699(15) Uani 1 1 d G . . . .
C15 C 1.2240(3) 0.1485(3) 0.66950(14) 0.086(2) Uani 1 1 d G . . . .
H15 H 1.182729 0.186096 0.691152 0.103 Uiso 1 1 calc R U . . .
C16 C 1.2727(3) 0.2372(2) 0.63975(13) 0.0778(18) Uani 1 1 d G . . . .
H16 H 1.263951 0.334196 0.641490 0.093 Uiso 1 1 calc R U . . .
C17 C 1.1811(7) -0.0950(8) 0.6982(3) 0.111(3) Uani 1 1 d . . . . .
H17A H 1.113032 -0.122329 0.678908 0.166 Uiso 1 1 calc R U . . .
H17B H 1.170852 -0.047358 0.728138 0.166 Uiso 1 1 calc R U . . .
H17C H 1.224308 -0.177320 0.707094 0.166 Uiso 1 1 calc R U . . .
C18 C 1.1735(2) 0.4754(3) 0.36828(10) 0.0457(10) Uani 1 1 d G . . . .
C19 C 1.1555(2) 0.3709(3) 0.33173(12) 0.0658(14) Uani 1 1 d G . . . .
H19 H 1.206962 0.302011 0.330742 0.079 Uiso 1 1 calc R U . . .
C20 C 1.0606(3) 0.3693(4) 0.29666(12) 0.0788(17) Uani 1 1 d G . . . .
H20 H 1.048552 0.299395 0.272207 0.095 Uiso 1 1 calc R U . . .
C21 C 0.9837(2) 0.4723(4) 0.29814(13) 0.0764(18) Uani 1 1 d G . . . .
C22 C 1.0017(2) 0.5768(4) 0.33469(15) 0.096(2) Uani 1 1 d G . . . .
H22 H 0.950223 0.645698 0.335676 0.115 Uiso 1 1 calc R U . . .
C23 C 1.0966(3) 0.5784(3) 0.36976(13) 0.0793(17) Uani 1 1 d G . . . .
H23 H 1.108633 0.648316 0.394213 0.095 Uiso 1 1 calc R U . . .
C24 C 0.8812(6) 0.4682(9) 0.2590(3) 0.128(3) Uani 1 1 d . . . . .
H24A H 0.835881 0.545080 0.264612 0.192 Uiso 1 1 calc R U . . .
H24B H 0.898001 0.476187 0.226040 0.192 Uiso 1 1 calc R U . . .
H24C H 0.844812 0.380727 0.261652 0.192 Uiso 1 1 calc R U . . .
C25 C 1.4692(6) 0.2818(7) 0.3278(2) 0.0763(16) Uani 1 1 d . . . . .
C26 C 1.4664(9) 0.3341(10) 0.2755(2) 0.133(3) Uani 1 1 d . . . . .
H26A H 1.465454 0.253470 0.253478 0.159 Uiso 1 1 calc R U . . .
H26B H 1.400149 0.385318 0.264721 0.159 Uiso 1 1 calc R U . . .
C27 C 1.5540(10) 0.4241(10) 0.2694(3) 0.159(5) Uani 1 1 d . . . . .
H27D H 1.537003 0.471426 0.237531 0.239 Uiso 1 1 calc R U . . .
H27E H 1.617262 0.368392 0.270542 0.239 Uiso 1 1 calc R U . . .
H27F H 1.566061 0.492617 0.295907 0.239 Uiso 1 1 calc R U . . .
C28 C 1.3670(5) -0.0092(6) 0.4435(2) 0.0716(15) Uani 1 1 d . . . . .
C29 C 1.2583(6) -0.0720(7) 0.4263(3) 0.098(2) Uani 1 1 d . . . . .
H29A H 1.265918 -0.173565 0.425115 0.117 Uiso 1 1 calc R U . . .
H29B H 1.215140 -0.051175 0.451284 0.117 Uiso 1 1 calc R U . . .
C30 C 1.2005(8) -0.0247(9) 0.3775(4) 0.136(3) Uani 1 1 d . . . . .
H01A H 1.193911 0.076026 0.377652 0.203 Uiso 1 1 calc R U . . .
H01B H 1.130581 -0.066415 0.370978 0.203 Uiso 1 1 calc R U . . .
H01C H 1.238790 -0.052530 0.351807 0.203 Uiso 1 1 calc R U . . .
C31 C 0.0654(6) 0.8175(12) 0.5120(5) 0.117(3) Uani 1 1 d . . . . .
C32 C 0.1225(9) 0.6724(12) 0.5189(5) 0.154(4) Uani 1 1 d . . . . .
H31A H 0.081681 0.605881 0.495741 0.184 Uiso 1 1 calc R U . . .
H31B H 0.192219 0.681974 0.509749 0.184 Uiso 1 1 calc R U . . .
C33 C 0.1363(9) 0.6165(11) 0.5673(5) 0.156(4) Uani 1 1 d . . . . .
H32A H 0.071414 0.571241 0.571925 0.234 Uiso 1 1 calc R U . . .
H32B H 0.153590 0.690834 0.591515 0.234 Uiso 1 1 calc R U . . .
H32C H 0.193306 0.548830 0.571893 0.234 Uiso 1 1 calc R U . . .
N1 N 1.3603(3) 0.3950(3) 0.49211(12) 0.0372(7) Uani 1 1 d . . . . .
N2 N 1.4544(2) 0.5830(3) 0.43101(11) 0.0356(7) Uani 1 1 d . . . . .
O1 O 1.5782(3) 0.3195(3) 0.46741(12) 0.0476(7) Uani 1 1 d D . . . .
O2 O 1.5310(4) 0.3242(5) 0.36330(14) 0.0866(13) Uani 1 1 d . . . . .
O3 O 1.3952(4) 0.1872(7) 0.33014(18) 0.1088(16) Uani 1 1 d . . . . .
H3A H 1.414051 0.137059 0.354868 0.163 Uiso 1 1 calc R U . . .
O4 O 1.4048(4) 0.0860(5) 0.42029(16) 0.0913(13) Uani 1 1 d . . . . .
O5 O 1.4159(4) -0.0574(4) 0.48517(17) 0.0918(14) Uani 1 1 d . . . . .
O6 O 0.0496(5) 0.8844(7) 0.5467(3) 0.124(2) Uani 1 1 d . . . . .
O7 O 0.0339(6) 0.8515(7) 0.4662(3) 0.132(2) Uani 1 1 d . . . . .
H7A H 0.010908 0.932317 0.464541 0.198 Uiso 1 1 calc R U . . .
Mn1 Mn 1.500000 0.500000 0.500000 0.0324(3) Uani 1 2 d S . P . .
H1A H 1.565(7) 0.242(6) 0.479(3) 0.16(4) Uiso 1 1 d D . . . .
H2A H 1.564(6) 0.323(8) 0.4359(14) 0.12(3) Uiso 1 1 d D . . . .
H5A H 1.500000 0.000000 0.500000 0.16(5) Uiso 1 2 d S . P . .

loop_
_atom_site_aniso_label
_atom_site_aniso_U_11
_atom_site_aniso_U_22
_atom_site_aniso_U_33
_atom_site_aniso_U_23
_atom_site_aniso_U_13
_atom_site_aniso_U_12
C1 0.0318(19) 0.042(2) 0.040(2) 0.0028(17) 0.0030(16) -0.0029(17)
C2 0.040(2) 0.057(3) 0.052(3) 0.008(2) 0.0024(19) -0.016(2)
C3 0.044(2) 0.052(3) 0.056(3) 0.014(2) 0.007(2) -0.014(2)
C4 0.036(2) 0.037(2) 0.044(2) 0.0058(17) 0.0080(16) -0.0039(17)
C5 0.044(2) 0.035(2) 0.042(2) 0.0055(17) 0.0105(17) -0.0011(17)
C6 0.043(2) 0.039(2) 0.036(2) 0.0060(17) 0.0052(17) -0.0042(17)
C7 0.051(3) 0.057(3) 0.038(2) 0.017(2) 0.0035(18) -0.010(2)
C8 0.054(3) 0.057(3) 0.033(2) 0.0105(19) -0.0005(18) -0.007(2)
C9 0.043(2) 0.040(2) 0.0345(19) 0.0038(17) 0.0055(17) -0.0004(18)
C10 0.042(2) 0.038(2) 0.039(2) 0.0007(17) 0.0043(16) -0.0025(17)
C11 0.038(2) 0.045(2) 0.040(2) 0.0082(18) 0.0079(17) -0.0029(18)
C12 0.088(4) 0.046(3) 0.084(4) 0.005(2) 0.054(3) -0.003(2)
C13 0.105(5) 0.045(3) 0.107(5) 0.014(3) 0.063(4) -0.001(3)
C14 0.071(3) 0.067(3) 0.078(3) 0.024(3) 0.030(3) -0.004(3)
C15 0.109(5) 0.068(4) 0.101(5) 0.024(3) 0.074(4) 0.017(3)
C16 0.104(4) 0.049(3) 0.098(4) 0.020(3) 0.063(4) 0.009(3)
C17 0.135(6) 0.093(5) 0.129(6) 0.034(4) 0.086(5) -0.010(5)
C18 0.041(2) 0.049(3) 0.044(2) 0.0094(19) 0.0017(17) -0.0078(19)
C19 0.060(3) 0.071(3) 0.058(3) -0.006(3) -0.011(2) -0.002(3)
C20 0.075(4) 0.085(4) 0.064(3) -0.001(3) -0.020(3) -0.020(3)
C21 0.055(3) 0.086(4) 0.076(4) 0.034(3) -0.019(3) -0.021(3)
C22 0.057(3) 0.104(5) 0.110(5) -0.002(4) -0.026(3) 0.021(3)
C23 0.063(3) 0.079(4) 0.083(4) -0.013(3) -0.020(3) 0.016(3)
C24 0.091(5) 0.146(7) 0.118(6) 0.054(5) -0.058(4) -0.041(5)
C25 0.111(5) 0.070(4) 0.051(3) -0.002(3) 0.025(3) 0.007(4)
C26 0.220(11) 0.129(7) 0.048(4) 0.014(4) 0.023(5) -0.019(7)
C27 0.294(15) 0.112(7) 0.093(6) 0.000(5) 0.092(8) -0.042(8)
C28 0.099(4) 0.045(3) 0.078(4) -0.007(3) 0.034(3) 0.001(3)
C29 0.116(6) 0.070(4) 0.110(5) 0.001(4) 0.028(5) -0.005(4)
C30 0.156(9) 0.105(6) 0.130(7) 0.012(5) -0.013(6) -0.005(6)
C31 0.066(5) 0.154(10) 0.133(8) 0.023(7) 0.024(5) -0.020(5)
C32 0.157(10) 0.143(9) 0.174(10) 0.043(8) 0.064(8) 0.035(8)
C33 0.155(10) 0.125(8) 0.185(11) 0.016(8) 0.027(8) 0.014(7)
N1 0.0375(17) 0.0374(17) 0.0361(17) 0.0032(14) 0.0052(13) -0.0044(14)
N2 0.0384(17) 0.0347(18) 0.0334(16) 0.0014(14) 0.0059(13) -0.0065(14)
O1 0.0604(19) 0.0394(17) 0.0445(17) 0.0002(14) 0.0139(15) -0.0013(14)
O2 0.125(4) 0.085(3) 0.049(2) -0.005(2) 0.017(2) -0.002(3)
O3 0.110(4) 0.128(4) 0.084(3) 0.014(3) 0.007(3) -0.006(3)
O4 0.112(4) 0.082(3) 0.090(3) 0.028(2) 0.044(3) 0.008(3)
O5 0.134(4) 0.060(2) 0.083(3) 0.013(2) 0.024(3) -0.016(3)
O6 0.103(4) 0.129(5) 0.140(5) -0.003(4) 0.019(4) -0.001(3)
O7 0.111(5) 0.138(5) 0.151(6) 0.015(4) 0.033(4) 0.006(4)
Mn1 0.0338(4) 0.0320(4) 0.0309(4) 0.0036(3) 0.0048(3) -0.0057(4)

loop_
_atom_type_symbol
_atom_type_description
_atom_type_scat_dispersion_real
_atom_type_scat_dispersion_imag
_atom_type_scat_source
C C 0.0033 0.0016 'International Tables Vol C Tables 4.2.6.8 and 6.1.1.4'
H H 0.0000 0.0000 'International Tables Vol C Tables 4.2.6.8 and 6.1.1.4'
N N 0.0061 0.0033 'International Tables Vol C Tables 4.2.6.8 and 6.1.1.4'
O O 0.0106 0.0060 'International Tables Vol C Tables 4.2.6.8 and 6.1.1.4'
Mn Mn 0.3368 0.7283 'International Tables Vol C Tables 4.2.6.8 and 6.1.1.4'

loop_
_geom_angle_atom_site_label_1
_geom_angle_atom_site_label_2
_geom_angle_atom_site_label_3
_geom_angle
_geom_angle_site_symmetry_1
_geom_angle_site_symmetry_3
_geom_angle_publ_flag
N1 C1 C10 126.3(4) . . ?
N1 C1 C2 109.3(3) . . ?
C10 C1 C2 124.3(4) . . ?
C3 C2 C1 107.5(4) . . ?
C3 C2 H2 126.3 . . ?
C1 C2 H2 126.3 . . ?
C2 C3 C4 107.2(4) . . ?
C2 C3 H3 126.4 . . ?
C4 C3 H3 126.4 . . ?
N1 C4 C5 126.1(4) . . ?
N1 C4 C3 109.4(3) . . ?
C5 C4 C3 124.5(4) . . ?
C4 C5 C6 123.9(4) . . ?
C4 C5 C11 118.2(3) . . ?
C6 C5 C11 117.9(3) . . ?
N2 C6 C5 126.3(3) 3_866 . ?
N2 C6 C7 109.8(3) 3_866 . ?
C5 C6 C7 124.0(4) . . ?
C8 C7 C6 107.2(4) . . ?
C8 C7 H7 126.4 . . ?
C6 C7 H7 126.4 . . ?
C7 C8 C9 107.4(4) . 3_866 ?
C7 C8 H8 126.3 . . ?
C9 C8 H8 126.3 3_866 . ?
N2 C9 C10 125.8(3) . . ?
N2 C9 C8 109.5(3) . 3_866 ?
C10 C9 C8 124.7(4) . 3_866 ?
C9 C10 C1 124.2(4) . . ?
C9 C10 C18 117.7(3) . . ?
C1 C10 C18 118.0(3) . . ?
C12 C11 C16 120.0 . . ?
C12 C11 C5 119.4(2) . . ?
C16 C11 C5 120.6(2) . . ?
C11 C12 C13 120.0 . . ?
C11 C12 H12 120.0 . . ?
C13 C12 H12 120.0 . . ?
C12 C13 C14 120.0 . . ?
C12 C13 H13 120.0 . . ?
C14 C13 H13 120.0 . . ?
C15 C14 C13 120.0 . . ?
C15 C14 C17 120.4(4) . . ?
C13 C14 C17 119.6(4) . . ?
C14 C15 C16 120.0 . . ?
C14 C15 H15 120.0 . . ?
C16 C15 H15 120.0 . . ?
C15 C16 C11 120.0 . . ?
C15 C16 H16 120.0 . . ?
C11 C16 H16 120.0 . . ?
C14 C17 H17A 109.5 . . ?
C14 C17 H17B 109.5 . . ?
H17A C17 H17B 109.5 . . ?
C14 C17 H17C 109.5 . . ?
H17A C17 H17C 109.5 . . ?
H17B C17 H17C 109.5 . . ?
C19 C18 C23 120.0 . . ?
C19 C18 C10 121.1(2) . . ?
C23 C18 C10 118.9(2) . . ?
C18 C19 C20 120.0 . . ?
C18 C19 H19 120.0 . . ?
C20 C19 H19 120.0 . . ?
C21 C20 C19 120.0 . . ?
C21 C20 H20 120.0 . . ?
C19 C20 H20 120.0 . . ?
C20 C21 C22 120.0 . . ?
C20 C21 C24 118.7(5) . . ?
C22 C21 C24 121.3(5) . . ?
C21 C22 C23 120.0 . . ?
C21 C22 H22 120.0 . . ?
C23 C22 H22 120.0 . . ?
C22 C23 C18 120.0 . . ?
C22 C23 H23 120.0 . . ?
C18 C23 H23 120.0 . . ?
C21 C24 H24A 109.5 . . ?
C21 C24 H24B 109.5 . . ?
H24A C24 H24B 109.5 . . ?
C21 C24 H24C 109.5 . . ?
H24A C24 H24C 109.5 . . ?
H24B C24 H24C 109.5 . . ?
O2 C25 O3 124.4(6) . . ?
O2 C25 C26 123.1(7) . . ?
O3 C25 C26 112.5(6) . . ?
C27 C26 C25 115.2(8) . . ?
C27 C26 H26A 108.5 . . ?
C25 C26 H26A 108.5 . . ?
C27 C26 H26B 108.5 . . ?
C25 C26 H26B 108.5 . . ?
H26A C26 H26B 107.5 . . ?
C26 C27 H27D 109.5 . . ?
C26 C27 H27E 109.5 . . ?
H27D C27 H27E 109.5 . . ?
C26 C27 H27F 109.5 . . ?
H27D C27 H27F 109.5 . . ?
H27E C27 H27F 109.5 . . ?
O4 C28 O5 122.6(6) . . ?
O4 C28 C29 123.5(6) . . ?
O5 C28 C29 113.8(5) . . ?
C30 C29 C28 116.1(7) . . ?
C30 C29 H29A 108.3 . . ?
C28 C29 H29A 108.3 . . ?
C30 C29 H29B 108.3 . . ?
C28 C29 H29B 108.3 . . ?
H29A C29 H29B 107.4 . . ?
C29 C30 H01A 109.5 . . ?
C29 C30 H01B 109.5 . . ?
H01A C30 H01B 109.5 . . ?
C29 C30 H01C 109.5 . . ?
H01A C30 H01C 109.5 . . ?
H01B C30 H01C 109.5 . . ?
O6 C31 O7 124.8(11) . . ?
O6 C31 C32 121.7(10) . . ?
O7 C31 C32 113.4(11) . . ?
C33 C32 C31 115.1(10) . . ?
C33 C32 H31A 108.5 . . ?
C31 C32 H31A 108.5 . . ?
C33 C32 H31B 108.5 . . ?
C31 C32 H31B 108.5 . . ?
H31A C32 H31B 107.5 . . ?
C32 C33 H32A 109.5 . . ?
C32 C33 H32B 109.5 . . ?
H32A C33 H32B 109.5 . . ?
C32 C33 H32C 109.5 . . ?
H32A C33 H32C 109.5 . . ?
H32B C33 H32C 109.5 . . ?
C4 N1 C1 106.6(3) . . ?
C4 N1 Mn1 126.9(3) . . ?
C1 N1 Mn1 126.5(3) . . ?
C6 N2 C9 106.1(3) 3_866 . ?
C6 N2 Mn1 126.8(2) 3_866 . ?
C9 N2 Mn1 127.1(2) . . ?
Mn1 O1 H1A 113(6) . . ?
Mn1 O1 H2A 110(5) . . ?
H1A O1 H2A 114(7) . . ?
C25 O3 H3A 109.5 . . ?
C28 O5 H5A 113.0(4) . . ?
C31 O7 H7A 109.5 . . ?
N2 Mn1 N2 180.00(18) . 3_866 ?
N2 Mn1 N1 89.96(13) . 3_866 ?
N2 Mn1 N1 90.04(13) 3_866 3_866 ?
N2 Mn1 N1 90.04(13) . . ?
N2 Mn1 N1 89.96(13) 3_866 . ?
N1 Mn1 N1 180.0 3_866 . ?
N2 Mn1 O1 89.68(12) . 3_866 ?
N2 Mn1 O1 90.32(12) 3_866 3_866 ?
N1 Mn1 O1 91.69(12) 3_866 3_866 ?
N1 Mn1 O1 88.31(12) . 3_866 ?
N2 Mn1 O1 90.32(12) . . ?
N2 Mn1 O1 89.68(12) 3_866 . ?
N1 Mn1 O1 88.31(12) 3_866 . ?
N1 Mn1 O1 91.69(12) . . ?
O1 Mn1 O1 180.00(15) 3_866 . ?

loop_
_geom_bond_atom_site_label_1
_geom_bond_atom_site_label_2
_geom_bond_distance
_geom_bond_site_symmetry_2
_geom_bond_publ_flag
C1 N1 1.374(5) . ?
C1 C10 1.394(5) . ?
C1 C2 1.427(6) . ?
C2 C3 1.349(6) . ?
C2 H2 0.9300 . ?
C3 C4 1.430(6) . ?
C3 H3 0.9300 . ?
C4 N1 1.372(5) . ?
C4 C5 1.391(5) . ?
C5 C6 1.393(6) . ?
C5 C11 1.503(4) . ?
C6 N2 1.374(5) 3_866 ?
C6 C7 1.434(5) . ?
C7 C8 1.348(6) . ?
C7 H7 0.9300 . ?
C8 C9 1.433(5) 3_866 ?
C8 H8 0.9300 . ?
C9 N2 1.380(5) . ?
C9 C10 1.386(6) . ?
C10 C18 1.515(4) . ?
C11 C12 1.3900 . ?
C11 C16 1.3900 . ?
C12 C13 1.3900 . ?
C12 H12 0.9300 . ?
C13 C14 1.3900 . ?
C13 H13 0.9300 . ?
C14 C15 1.3900 . ?
C14 C17 1.525(6) . ?
C15 C16 1.3900 . ?
C15 H15 0.9300 . ?
C16 H16 0.9300 . ?
C17 H17A 0.9600 . ?
C17 H17B 0.9600 . ?
C17 H17C 0.9600 . ?
C18 C19 1.3900 . ?
C18 C23 1.3900 . ?
C19 C20 1.3900 . ?
C19 H19 0.9300 . ?
C20 C21 1.3900 . ?
C20 H20 0.9300 . ?
C21 C22 1.3900 . ?
C21 C24 1.520(6) . ?
C22 C23 1.3900 . ?
C22 H22 0.9300 . ?
C23 H23 0.9300 . ?
C24 H24A 0.9600 . ?
C24 H24B 0.9600 . ?
C24 H24C 0.9600 . ?
C25 O2 1.191(7) . ?
C25 O3 1.313(8) . ?
C25 C26 1.496(8) . ?
C26 C27 1.440(12) . ?
C26 H26A 0.9700 . ?
C26 H26B 0.9700 . ?
C27 H27D 0.9600 . ?
C27 H27E 0.9600 . ?
C27 H27F 0.9600 . ?
C28 O4 1.248(7) . ?
C28 O5 1.267(7) . ?
C28 C29 1.500(9) . ?
C29 C30 1.457(10) . ?
C29 H29A 0.9700 . ?
C29 H29B 0.9700 . ?
C30 H01A 0.9600 . ?
C30 H01B 0.9600 . ?
C30 H01C 0.9600 . ?
C31 O6 1.183(11) . ?
C31 O7 1.272(10) . ?
C31 C32 1.553(14) . ?
C32 C33 1.396(13) . ?
C32 H31A 0.9700 . ?
C32 H31B 0.9700 . ?
C33 H32A 0.9600 . ?
C33 H32B 0.9600 . ?
C33 H32C 0.9600 . ?
N1 Mn1 2.016(3) . ?
N2 Mn1 2.011(3) . ?
O1 Mn1 2.245(3) . ?
O1 H1A 0.83(4) . ?
O1 H2A 0.84(3) . ?
O3 H3A 0.8200 . ?
O5 H5A 1.202(5) . ?
O7 H7A 0.8200 . ?

loop_
_geom_torsion_atom_site_label_1
_geom_torsion_atom_site_label_2
_geom_torsion_atom_site_label_3
_geom_torsion_atom_site_label_4
_geom_torsion
_geom_torsion_site_symmetry_1
_geom_torsion_site_symmetry_2
_geom_torsion_site_symmetry_3
_geom_torsion_site_symmetry_4
_geom_torsion_publ_flag
N1 C1 C2 C3 0.0(5) . . . . ?
C10 C1 C2 C3 -178.1(4) . . . . ?
C1 C2 C3 C4 0.0(5) . . . . ?
C2 C3 C4 N1 0.0(5) . . . . ?
C2 C3 C4 C5 178.9(4) . . . . ?
N1 C4 C5 C6 -1.0(7) . . . . ?
C3 C4 C5 C6 -179.8(4) . . . . ?
N1 C4 C5 C11 177.9(3) . . . . ?
C3 C4 C5 C11 -0.9(6) . . . . ?
C4 C5 C6 N2 0.8(7) . . . 3_866 ?
C11 C5 C6 N2 -178.1(3) . . . 3_866 ?
C4 C5 C6 C7 -178.4(4) . . . . ?
C11 C5 C6 C7 2.6(6) . . . . ?
N2 C6 C7 C8 0.0(5) 3_866 . . . ?
C5 C6 C7 C8 179.3(4) . . . . ?
C6 C7 C8 C9 -0.4(5) . . . 3_866 ?
N2 C9 C10 C1 -0.4(7) . . . . ?
C8 C9 C10 C1 178.0(4) 3_866 . . . ?
N2 C9 C10 C18 177.0(3) . . . . ?
C8 C9 C10 C18 -4.6(6) 3_866 . . . ?
N1 C1 C10 C9 1.8(7) . . . . ?
C2 C1 C10 C9 179.6(4) . . . . ?
N1 C1 C10 C18 -175.6(4) . . . . ?
C2 C1 C10 C18 2.2(6) . . . . ?
C4 C5 C11 C12 89.1(4) . . . . ?
C6 C5 C11 C12 -91.8(4) . . . . ?
C4 C5 C11 C16 -89.5(4) . . . . ?
C6 C5 C11 C16 89.5(4) . . . . ?
C16 C11 C12 C13 0.0 . . . . ?
C5 C11 C12 C13 -178.7(3) . . . . ?
C11 C12 C13 C14 0.0 . . . . ?
C12 C13 C14 C15 0.0 . . . . ?
C12 C13 C14 C17 178.1(5) . . . . ?
C13 C14 C15 C16 0.0 . . . . ?
C17 C14 C15 C16 -178.0(5) . . . . ?
C14 C15 C16 C11 0.0 . . . . ?
C12 C11 C16 C15 0.0 . . . . ?
C5 C11 C16 C15 178.6(3) . . . . ?
C9 C10 C18 C19 96.1(4) . . . . ?
C1 C10 C18 C19 -86.3(4) . . . . ?
C9 C10 C18 C23 -85.1(4) . . . . ?
C1 C10 C18 C23 92.4(4) . . . . ?
C23 C18 C19 C20 0.0 . . . . ?
C10 C18 C19 C20 178.8(3) . . . . ?
C18 C19 C20 C21 0.0 . . . . ?
C19 C20 C21 C22 0.0 . . . . ?
C19 C20 C21 C24 179.5(5) . . . . ?
C20 C21 C22 C23 0.0 . . . . ?
C24 C21 C22 C23 -179.5(5) . . . . ?
C21 C22 C23 C18 0.0 . . . . ?
C19 C18 C23 C22 0.0 . . . . ?
C10 C18 C23 C22 -178.8(3) . . . . ?
O2 C25 C26 C27 9.1(12) . . . . ?
O3 C25 C26 C27 -172.2(8) . . . . ?
O4 C28 C29 C30 5.3(10) . . . . ?
O5 C28 C29 C30 -177.5(7) . . . . ?
O6 C31 C32 C33 10.9(15) . . . . ?
O7 C31 C32 C33 -165.9(10) . . . . ?
C5 C4 N1 C1 -178.9(4) . . . . ?
C3 C4 N1 C1 0.0(5) . . . . ?
C5 C4 N1 Mn1 0.2(6) . . . . ?
C3 C4 N1 Mn1 179.1(3) . . . . ?
C10 C1 N1 C4 178.1(4) . . . . ?
C2 C1 N1 C4 -0.1(5) . . . . ?
C10 C1 N1 Mn1 -1.0(6) . . . . ?
C2 C1 N1 Mn1 -179.1(3) . . . . ?
C10 C9 N2 C6 179.2(4) . . . 3_866 ?
C8 C9 N2 C6 0.7(4) 3_866 . . 3_866 ?
C10 C9 N2 Mn1 -1.7(6) . . . . ?
C8 C9 N2 Mn1 179.8(3) 3_866 . . . ?
